data_4321041
loop_
_publ_author_name
'Rodolphe Cl\'erac'
'F. Albert Cotton'
'Lee M. Daniels'
'James P. Donahue'
'Carlos A. Murillo'
'Daren J. Timmons'

_publ_section_title
;
 Completion of the Series of M2(hpp)4Cl2 Compounds from W to Pt: The W,
 Os, and Pt Compounds
;
_journal_name_full 'Inorganic Chemistry'
_journal_page_first 2581
_journal_page_last 2584
_journal_paper_doi 10.1021/ic991370v
_journal_volume 39
_journal_year 2000
_chemical_compound_source synthesized
_chemical_formula_analytical 'not measured'
_chemical_formula_moiety 'Pt2 (C7 H12 N3)4 Cl2'
_chemical_formula_structural Pt2(C7H12N3)4Cl2
_chemical_formula_sum 'C28 H48 Cl2 N12 Pt2'
_chemical_formula_weight 1013.86
_chemical_melting_point ?
_chemical_name_systematic
;
 [tetrakis(1,3,4,6,7,8-hexahydro-2H-pyrimido[1,2-a]
 pyrimidinate)diplatinum(III)]dichloride
;
_space_group_IT_number 97
_symmetry_cell_setting tetragonal
_symmetry_space_group_name_Hall 'I 4 2'
_symmetry_space_group_name_H-M 'I 4 2 2'
_atom_sites_solution_hydrogens geom
_atom_sites_solution_primary direct
_atom_sites_solution_secondary difmap
_audit_creation_method SHELXL
_cell_angle_alpha 90.00
_cell_angle_beta 90.00
_cell_angle_gamma 90.00
_cell_formula_units_Z 2
_cell_length_a 10.4935(6)
_cell_length_b 10.4935(6)
_cell_length_c 14.6146(10)
_cell_measurement_temperature 296(2)
_cell_volume 1609.27(17)
_computing_cell_refinement 'SAINT V. 4.035, 1995'
_computing_data_collection 'SMART V. 4.043, 1995'
_computing_data_reduction 'SAINT V. 4.035, 1995'
_computing_molecular_graphics 'SHELXTL V.5 (Siemens, 1994)'
_computing_publication_material CIFTAB
_computing_structure_refinement 'SHELXL-93 (Sheldrick, 1993)'
_computing_structure_solution 'SHELXS-86 (Sheldrick, 1990)'
_diffrn_ambient_temperature 296(2)
_diffrn_radiation_monochromator graphite
_diffrn_radiation_source 'normal-focus sealed tube'
_diffrn_radiation_type MoK\a
_diffrn_radiation_wavelength 0.71073
_diffrn_reflns_av_R_equivalents 0.0426
_diffrn_reflns_av_sigmaI/netI 0.0447
_diffrn_reflns_limit_h_max 11
_diffrn_reflns_limit_h_min -12
_diffrn_reflns_limit_k_max 11
_diffrn_reflns_limit_k_min -12
_diffrn_reflns_limit_l_max 4
_diffrn_reflns_limit_l_min -19
_diffrn_reflns_number 3304
_diffrn_reflns_theta_max 28.22
_diffrn_reflns_theta_min 2.39
_exptl_absorpt_coefficient_mu 8.891
_exptl_absorpt_correction_type multi-scan
_exptl_crystal_colour orange
_exptl_crystal_density_diffrn 2.092
_exptl_crystal_density_meas ?
_exptl_crystal_F_000 980
_exptl_crystal_size_max 0.20
_exptl_crystal_size_mid 0.15
_exptl_crystal_size_min 0.10
_refine_diff_density_max 5.166
_refine_diff_density_min -1.085
_refine_diff_density_rms 0.268
_refine_ls_abs_structure_details 'Flack H D (1983), Acta Cryst. A39, 876-881'
_refine_ls_abs_structure_Flack 0.00
_refine_ls_extinction_method none
_refine_ls_goodness_of_fit_all 1.101
_refine_ls_goodness_of_fit_obs 1.163
_refine_ls_hydrogen_treatment noref
_refine_ls_matrix_type full
_refine_ls_number_parameters 53
_refine_ls_number_reflns 818
_refine_ls_number_restraints 83
_refine_ls_restrained_S_all 1.076
_refine_ls_restrained_S_obs 1.124
_refine_ls_R_factor_all 0.0625
_refine_ls_R_factor_obs 0.0457
_refine_ls_shift/esd_max 1.134
_refine_ls_shift/esd_mean 0.138
_refine_ls_structure_factor_coef Fsqd
_refine_ls_weighting_details 'w=1/[\s^2^(Fo^2^)+(0.0700P)^2^+0.0000P] where P=(Fo^2^+2Fc^2^)/3'
_refine_ls_weighting_scheme calc
_refine_ls_wR_factor_all 0.1177
_refine_ls_wR_factor_obs 0.1081
_reflns_number_observed 630
_reflns_number_total 818
_reflns_observed_criterion >2sigma(I)
_cod_data_source_file ic991370v_1.cif
_cod_data_source_block Pt2(hpp)4Cl2
_cod_depositor_comments
;
The following automatic conversions were performed:

'_chemical_melting_point' value 'not measured' was changed to '?' -
the value is undefined or not given.

'_geom_bond_publ_flag' value
'N' changed to 'n' according to the built-in table from CIF Core
dictionary named 'cif_core.dic' version 2.4.1 from 2010-06-29 (11
times).

'_geom_bond_publ_flag' value 'Y' changed to 'y' according to
the built-in table from CIF Core dictionary named 'cif_core.dic'
version 2.4.1 from 2010-06-29 (3 times).

'_geom_angle_publ_flag'
value 'N' changed to 'n' according to the built-in table from CIF
Core dictionary named 'cif_core.dic' version 2.4.1 from 2010-06-29
(22 times).

'_geom_angle_publ_flag' value 'Y' changed to 'y'
according to the built-in table from CIF Core dictionary named
'cif_core.dic' version 2.4.1 from 2010-06-29 (5 times).

Automatic conversion script
Id: cif_fix_values 1646 2011-03-28 12:23:43Z adriana 

The following automatic conversions were performed:

'_exptl_crystal_density_meas' value 'not measured' was changed to '?'
- the value is perceived as not measured.

Automatic conversion script
Id: cif_fix_values 3008 2015-01-20 13:52:24Z robertas 

The following automatic conversions were performed:

'_refine_ls_weighting_scheme' value 'calc
w=1/[\s^2^(Fo^2^)+(0.0700P)^2^+0.0000P] where P=(Fo^2^+2Fc^2^)/3' was
changed to 'calc'. New tag '_refine_ls_weighting_details' was
created. The value of the new tag was set to
'w=1/[\s^2^(Fo^2^)+(0.0700P)^2^+0.0000P] where P=(Fo^2^+2Fc^2^)/3'.

Automatic conversion script
Id: cif_fix_values 3143 2015-03-26 13:38:13Z robertas 
;
_cod_original_cell_volume 1609.3(2)
_cod_database_code 4321041

loop_
_symmetry_equiv_pos_as_xyz
'x, y, z'
'-x, -y, z'
'-y, x, z'
'y, -x, z'
'-x, y, -z'
'x, -y, -z'
'y, x, -z'
'-y, -x, -z'
'x+1/2, y+1/2, z+1/2'
'-x+1/2, -y+1/2, z+1/2'
'-y+1/2, x+1/2, z+1/2'
'y+1/2, -x+1/2, z+1/2'
'-x+1/2, y+1/2, -z+1/2'
'x+1/2, -y+1/2, -z+1/2'
'y+1/2, x+1/2, -z+1/2'
'-y+1/2, -x+1/2, -z+1/2'

loop_
_atom_site_aniso_label
_atom_site_aniso_U_11
_atom_site_aniso_U_22
_atom_site_aniso_U_33
_atom_site_aniso_U_23
_atom_site_aniso_U_13
_atom_site_aniso_U_12
Pt1 0.0276(4) 0.0276(4) 0.0153(3) 0.000 0.000 0.000
Cl1 0.0179(13) 0.0179(13) 0.0139(14) 0.000 0.000 0.000
N1 0.192(19) 0.082(10) 0.014(5) 0.020(8) -0.021(10) -0.101(10)
C1 0.025(4) 0.025(4) 0.021(5) 0.000(9) 0.000(9) 0.000(5)
C2 0.075(12) 0.040(8) 0.037(7) 0.002(6) -0.023(8) -0.030(8)
C3 0.084(12) 0.043(8) 0.026(6) 0.009(6) -0.007(7) -0.029(8)
C4 0.073(13) 0.133(22) 0.047(6) 0.030(18) -0.015(15) -0.077(9)
N2 0.038(4) 0.038(4) 0.030(5) 0.002(8) -0.002(8) -0.007(5)

loop_
_atom_site_label
_atom_site_type_symbol
_atom_site_fract_x
_atom_site_fract_y
_atom_site_fract_z
_atom_site_U_iso_or_equiv
_atom_site_thermal_displace_type
_atom_site_occupancy
_atom_site_calc_flag
_atom_site_refinement_flags
_atom_site_disorder_group
Pt1 Pt 0.0000 0.0000 0.41654(4) 0.0235(3) Uani 1 d SU .
Cl1 Cl 0.0000 0.0000 0.2468(3) 0.0166(8) Uani 1 d SU .
N1 N 0.1231(25) 0.1410(20) 0.4245(7) 0.096(6) Uani 1 d U .
C1 C 0.1799(9) 0.1799(9) 0.5000 0.024(3) Uani 1 d SU .
C2 C 0.0954(19) 0.2605(16) 0.3517(11) 0.051(4) Uani 1 d U .
H2A H 0.1186(19) 0.2336(16) 0.2904(11) 0.061 Uiso 1 calc R .
H2B H 0.0050(19) 0.2798(16) 0.3517(11) 0.061 Uiso 1 calc R .
C3 C 0.1685(18) 0.3789(15) 0.3755(9) 0.051(4) Uani 1 d U .
H3A H 0.1253(18) 0.4274(15) 0.4227(9) 0.061 Uiso 1 calc R .
H3B H 0.1804(18) 0.4326(15) 0.3222(9) 0.061 Uiso 1 calc R .
C4 C 0.3202(19) 0.3169(22) 0.4166(9) 0.084(6) Uani 1 d U .
H4A H 0.3536(19) 0.2493(22) 0.3782(9) 0.101 Uiso 1 calc R .
H4B H 0.3838(19) 0.3830(22) 0.4247(9) 0.101 Uiso 1 calc R .
N2 N 0.2716(9) 0.2716(9) 0.5000 0.035(3) Uani 1 d SU .

loop_
_atom_type_symbol
_atom_type_description
_atom_type_scat_dispersion_real
_atom_type_scat_dispersion_imag
_atom_type_scat_source
C C 0.0033 0.0016 'International Tables Vol C Tables 4.2.6.8 and 6.1.1.4'
H H 0.0000 0.0000 'International Tables Vol C Tables 4.2.6.8 and 6.1.1.4'
N N 0.0061 0.0033 'International Tables Vol C Tables 4.2.6.8 and 6.1.1.4'
Cl Cl 0.1484 0.1585 'International Tables Vol C Tables 4.2.6.8 and 6.1.1.4'
Pt Pt -1.7033 8.3905 'International Tables Vol C Tables 4.2.6.8 and 6.1.1.4'

loop_
_geom_angle_atom_site_label_1
_geom_angle_atom_site_label_2
_geom_angle_atom_site_label_3
_geom_angle
_geom_angle_site_symmetry_1
_geom_angle_site_symmetry_3
_geom_angle_publ_flag
N1 Pt1 N1 89.80(3) 2 4 n
N1 Pt1 N1 89.80(3) 2 3 n
N1 Pt1 N1 173.2(6) 4 3 n
N1 Pt1 N1 173.2(6) 2 . y
N1 Pt1 N1 89.80(4) 4 . y
N1 Pt1 N1 89.80(3) 3 . n
N1 Pt1 Pt1 86.6(3) 2 5_556 n
N1 Pt1 Pt1 86.6(3) 4 5_556 n
N1 Pt1 Pt1 86.6(3) 3 5_556 n
N1 Pt1 Pt1 86.6(3) . 5_556 y
N1 Pt1 Cl1 93.4(3) 2 . n
N1 Pt1 Cl1 93.4(3) 4 . n
N1 Pt1 Cl1 93.4(3) 3 . n
N1 Pt1 Cl1 93.4(3) . . y
Pt1 Pt1 Cl1 180.0 5_556 . y
C1 N1 C2 112.3(13) . . n
C1 N1 Pt1 125.3(8) . . n
C2 N1 Pt1 114.4(12) . . n
N1 C1 N1 114.9(14) . 7_556 n
N1 C1 N2 122.5(7) . . n
N1 C1 N2 122.6(7) 7_556 . n
C3 C2 N1 112.6(11) . . n
C2 C3 C4 103.1(13) . . n
N2 C4 C3 95.2(12) . . n
C1 N2 C4 119.7(8) . 7_556 n
C1 N2 C4 119.7(8) . . n
C4 N2 C4 120.6(15) 7_556 . n

loop_
_geom_bond_atom_site_label_1
_geom_bond_atom_site_label_2
_geom_bond_distance
_geom_bond_site_symmetry_2
_geom_bond_publ_flag
Pt1 N1 1.968(12) 2 n
Pt1 N1 1.968(12) 4 n
Pt1 N1 1.968(12) 3 n
Pt1 N1 1.968(12) . y
Pt1 Pt1 2.4395(12) 5_556 y
Pt1 Cl1 2.481(4) . y
N1 C1 1.319(13) . n
N1 C2 1.67(2) . n
C1 N1 1.319(13) 7_556 n
C1 N2 1.36(2) . n
C2 C3 1.50(2) . n
C3 C4 1.82(3) . n
C4 N2 1.403(13) . n
N2 C4 1.403(13) 7_556 n
